data_7212197
loop_
_publ_author_name
'Chen, Man-Sheng'
'Bai, Zheng-Shuai'
'Okamura, Taka-aki'
'Su, Zhi'
'Chen, Shui-Sheng'
'Sun, Wei-Yin'
'Ueyama, Norikazu'

_publ_section_title
;
 Metal--organic frameworks with pyridyl- and carboxylate-containing
 ligands: syntheses, structures and properties
;
_journal_issue 6
_journal_name_full CrystEngComm
_journal_page_first 1935
_journal_paper_doi 10.1039/b921850e
_journal_volume 12
_journal_year 2010
_chemical_formula_sum 'C19 H12 Co N3 O5'
_chemical_formula_weight 421.25
_chemical_name_systematic
;
?
;
_space_group_IT_number 2
_symmetry_cell_setting triclinic
_symmetry_space_group_name_Hall '-P 1'
_symmetry_space_group_name_H-M 'P -1'
_atom_sites_solution_hydrogens geom
_atom_sites_solution_primary direct
_atom_sites_solution_secondary difmap
_audit_creation_method SHELXL-97
_cell_angle_alpha 104.913(2)
_cell_angle_beta 104.4380(10)
_cell_angle_gamma 92.998(2)
_cell_formula_units_Z 2
_cell_length_a 7.6371(10)
_cell_length_b 9.6990(12)
_cell_length_c 11.8615(14)
_cell_measurement_temperature 298(2)
_cell_measurement_theta_max 28.14
_cell_measurement_theta_min 2.43
_cell_volume 815.81(18)
_computing_cell_refinement SMART
_computing_data_collection 'SMART (Bruker, 2000)'
_computing_data_reduction 'SAINT (Bruker, 2000)'
_computing_molecular_graphics SHELXTL
_computing_structure_refinement SHELXTL
_computing_structure_solution 'SHELXTL (Bruker, 2000)'
_diffrn_ambient_temperature 298(2)
_diffrn_measured_fraction_theta_full 0.981
_diffrn_measured_fraction_theta_max 0.981
_diffrn_measurement_device_type 'Bruker P4'
_diffrn_measurement_method '\w scans'
_diffrn_radiation_monochromator graphite
_diffrn_radiation_source 'fine-focus sealed tube'
_diffrn_radiation_type MoK\a
_diffrn_radiation_wavelength 0.71073
_diffrn_reflns_av_R_equivalents 0.0301
_diffrn_reflns_av_sigmaI/netI 0.0427
_diffrn_reflns_limit_h_max 8
_diffrn_reflns_limit_h_min -9
_diffrn_reflns_limit_k_max 10
_diffrn_reflns_limit_k_min -11
_diffrn_reflns_limit_l_max 14
_diffrn_reflns_limit_l_min -12
_diffrn_reflns_number 4173
_diffrn_reflns_theta_full 25.25
_diffrn_reflns_theta_max 25.25
_diffrn_reflns_theta_min 1.85
_exptl_absorpt_coefficient_mu 1.093
_exptl_absorpt_correction_T_max 0.877
_exptl_absorpt_correction_T_min 0.821
_exptl_absorpt_correction_type multi-scan
_exptl_absorpt_process_details 'SADABS; Bruker, 2000'
_exptl_crystal_density_diffrn 1.715
_exptl_crystal_density_method 'not measured'
_exptl_crystal_F_000 428
_exptl_crystal_size_max 0.18
_exptl_crystal_size_mid 0.15
_exptl_crystal_size_min 0.12
_refine_diff_density_max 0.334
_refine_diff_density_min -0.269
_refine_diff_density_rms 0.067
_refine_ls_extinction_method none
_refine_ls_goodness_of_fit_ref 1.036
_refine_ls_hydrogen_treatment constr
_refine_ls_matrix_type full
_refine_ls_number_parameters 253
_refine_ls_number_reflns 2900
_refine_ls_number_restraints 0
_refine_ls_restrained_S_all 1.036
_refine_ls_R_factor_all 0.0406
_refine_ls_R_factor_gt 0.0361
_refine_ls_shift/su_max 0.000
_refine_ls_shift/su_mean 0.000
_refine_ls_structure_factor_coef Fsqd
_refine_ls_weighting_details 'calc w=1/[\s^2^(Fo^2^)+(0.0551P)^2^+0.0264P] where P=(Fo^2^+2Fc^2^)/3'
_refine_ls_weighting_scheme calc
_refine_ls_wR_factor_gt 0.0926
_refine_ls_wR_factor_ref 0.0950
_reflns_number_gt 2588
_reflns_number_total 2900
_reflns_threshold_expression >2sigma(I)
_cod_data_source_file b921850e.txt
_cod_data_source_block 4
_cod_depositor_comments
;
The following automatic conversions were performed:

'_symmetry_cell_setting' value 'Triclinic' changed to 'triclinic'
according to /home/saulius/struct/CIF-dictionaries/cif_core.dic
dictionary named 'cif_core.dic' version 2.4.2 from 2011-04-26.

Automatic conversion script
Id: cif_fix_values 1891 2012-01-12 08:04:46Z andrius 
;
_cod_original_sg_symbol_H-M 'P-1 '
_cod_database_code 7212197

loop_
_symmetry_equiv_pos_as_xyz
'x, y, z'
'-x, -y, -z'

loop_
_atom_site_label
_atom_site_type_symbol
_atom_site_fract_x
_atom_site_fract_y
_atom_site_fract_z
_atom_site_U_iso_or_equiv
_atom_site_adp_type
_atom_site_occupancy
_atom_site_symmetry_multiplicity
_atom_site_calc_flag
_atom_site_refinement_flags
Co1 Co 0.42692(5) 0.17548(3) 0.09536(3) 0.02351(14) Uani 1 1 d .
C1 C 0.3345(3) 0.4230(3) 0.2525(2) 0.0256(6) Uani 1 1 d .
C2 C 0.4092(3) 0.5780(3) 0.2798(2) 0.0218(5) Uani 1 1 d .
C3 C 0.5122(3) 0.6477(3) 0.3969(2) 0.0246(6) Uani 1 1 d .
H3 H 0.5259 0.5997 0.4565 0.030 Uiso 1 1 calc R
C4 C 0.5952(3) 0.7879(3) 0.4267(2) 0.0238(6) Uani 1 1 d .
C5 C 0.5657(4) 0.8610(3) 0.3385(2) 0.0267(6) Uani 1 1 d .
H5 H 0.6146 0.9567 0.3582 0.032 Uiso 1 1 calc R
C6 C 0.4634(3) 0.7914(3) 0.2210(2) 0.0231(6) Uani 1 1 d .
C7 C 0.3900(3) 0.6489(3) 0.1902(2) 0.0241(6) Uani 1 1 d .
H7 H 0.3282 0.6010 0.1103 0.029 Uiso 1 1 calc R
C8 C 0.8048(4) 0.9789(3) 0.5918(2) 0.0290(6) Uani 1 1 d .
C9 C 0.9305(3) 1.0134(3) 0.7173(2) 0.0258(6) Uani 1 1 d .
C10 C 0.9817(4) 0.9161(3) 0.7816(2) 0.0295(6) Uani 1 1 d .
H10 H 0.9289 0.8207 0.7510 0.035 Uiso 1 1 calc R
C11 C 1.1117(4) 0.9606(3) 0.8917(2) 0.0293(6) Uani 1 1 d .
H11 H 1.1455 0.8925 0.9331 0.035 Uiso 1 1 calc R
C12 C 1.1337(4) 1.1909(3) 0.8822(3) 0.0420(8) Uani 1 1 d .
H12 H 1.1815 1.2870 0.9174 0.050 Uiso 1 1 calc R
C13 C 1.0076(4) 1.1542(3) 0.7711(3) 0.0395(8) Uani 1 1 d .
H13 H 0.9739 1.2245 0.7322 0.047 Uiso 1 1 calc R
C14 C 0.4421(3) 0.8714(3) 0.1269(2) 0.0247(6) Uani 1 1 d .
C15 C 0.6920(4) 0.2592(3) 0.3507(2) 0.0323(6) Uani 1 1 d .
H15 H 0.6208 0.1831 0.3583 0.039 Uiso 1 1 calc R
C16 C 0.8224(4) 0.3405(3) 0.4522(2) 0.0313(6) Uani 1 1 d .
H16 H 0.8372 0.3183 0.5255 0.038 Uiso 1 1 calc R
C17 C 0.9305(3) 0.4539(3) 0.4458(2) 0.0245(6) Uani 1 1 d .
C18 C 0.9001(4) 0.4787(3) 0.3326(2) 0.0359(7) Uani 1 1 d .
H18 H 0.9697 0.5540 0.3225 0.043 Uiso 1 1 calc R
C19 C 0.7680(4) 0.3925(3) 0.2358(2) 0.0345(7) Uani 1 1 d .
H19 H 0.7515 0.4113 0.1611 0.041 Uiso 1 1 calc R
N1 N 0.7069(3) 0.8474(2) 0.54563(18) 0.0285(5) Uani 1 1 d .
H1 H 0.7136 0.7942 0.5941 0.034 Uiso 1 1 calc R
N2 N 1.1916(3) 1.0952(2) 0.94240(18) 0.0269(5) Uani 1 1 d .
N3 N 0.6618(3) 0.2833(2) 0.24249(19) 0.0264(5) Uani 1 1 d .
O1 O 0.3028(3) 0.34654(19) 0.14269(15) 0.0327(5) Uani 1 1 d .
O2 O 0.3105(3) 0.37767(19) 0.33659(16) 0.0352(5) Uani 1 1 d .
O3 O 0.4301(3) 0.80012(19) 0.01991(14) 0.0309(4) Uani 1 1 d .
O4 O 0.4403(3) 1.00472(19) 0.16097(15) 0.0315(4) Uani 1 1 d .
O5 O 0.7962(3) 1.0701(2) 0.53701(18) 0.0526(7) Uani 1 1 d .

loop_
_atom_site_aniso_label
_atom_site_aniso_U_11
_atom_site_aniso_U_22
_atom_site_aniso_U_33
_atom_site_aniso_U_23
_atom_site_aniso_U_13
_atom_site_aniso_U_12
Co1 0.0330(2) 0.0168(2) 0.0156(2) 0.00463(14) -0.00120(14) -0.00484(14)
C1 0.0290(14) 0.0189(14) 0.0219(13) 0.0070(11) -0.0059(11) -0.0020(11)
C2 0.0282(14) 0.0167(13) 0.0171(12) 0.0040(10) 0.0013(10) -0.0008(10)
C3 0.0340(15) 0.0198(14) 0.0167(12) 0.0077(10) -0.0004(11) -0.0024(11)
C4 0.0308(14) 0.0195(14) 0.0161(12) 0.0040(10) -0.0003(10) -0.0038(11)
C5 0.0366(15) 0.0184(13) 0.0197(13) 0.0064(11) -0.0013(11) -0.0058(11)
C6 0.0284(14) 0.0215(14) 0.0166(12) 0.0069(10) 0.0007(10) -0.0025(11)
C7 0.0318(14) 0.0200(14) 0.0145(12) 0.0034(10) -0.0017(10) -0.0027(11)
C8 0.0369(16) 0.0242(15) 0.0190(13) 0.0060(11) -0.0030(11) -0.0055(12)
C9 0.0284(14) 0.0232(14) 0.0208(13) 0.0059(11) -0.0007(11) -0.0036(11)
C10 0.0366(15) 0.0171(14) 0.0264(14) 0.0060(11) -0.0045(12) -0.0069(11)
C11 0.0351(15) 0.0241(15) 0.0237(14) 0.0084(11) -0.0020(11) -0.0009(12)
C12 0.059(2) 0.0200(15) 0.0305(16) 0.0051(12) -0.0128(14) -0.0120(14)
C13 0.0537(19) 0.0205(15) 0.0317(15) 0.0116(12) -0.0134(13) -0.0059(13)
C14 0.0272(14) 0.0230(14) 0.0191(13) 0.0092(11) -0.0031(10) -0.0085(11)
C15 0.0398(16) 0.0252(15) 0.0248(14) 0.0078(12) -0.0016(12) -0.0118(12)
C16 0.0415(16) 0.0270(15) 0.0185(13) 0.0086(11) -0.0034(11) -0.0113(12)
C17 0.0288(14) 0.0204(14) 0.0197(13) 0.0046(11) 0.0005(11) -0.0015(11)
C18 0.0449(17) 0.0333(17) 0.0233(14) 0.0123(12) -0.0022(12) -0.0162(13)
C19 0.0438(17) 0.0349(17) 0.0196(13) 0.0108(12) -0.0012(12) -0.0105(13)
N1 0.0407(13) 0.0203(12) 0.0164(11) 0.0084(9) -0.0075(9) -0.0090(10)
N2 0.0326(12) 0.0213(12) 0.0190(11) 0.0041(9) -0.0035(9) -0.0049(9)
N3 0.0323(12) 0.0212(12) 0.0199(11) 0.0053(9) -0.0013(9) -0.0044(9)
O1 0.0470(12) 0.0179(10) 0.0202(9) -0.0008(8) -0.0073(8) 0.0021(8)
O2 0.0511(12) 0.0233(11) 0.0260(10) 0.0124(8) -0.0011(9) -0.0111(9)
O3 0.0430(11) 0.0300(11) 0.0136(9) 0.0066(8) -0.0006(8) -0.0110(9)
O4 0.0449(12) 0.0213(10) 0.0236(10) 0.0110(8) -0.0020(8) -0.0064(8)
O5 0.0794(17) 0.0295(12) 0.0304(11) 0.0178(10) -0.0220(11) -0.0232(11)

loop_
_atom_type_symbol
_atom_type_description
_atom_type_scat_dispersion_real
_atom_type_scat_dispersion_imag
_atom_type_scat_source
C C 0.0033 0.0016 'International Tables Vol C Tables 4.2.6.8 and 6.1.1.4'
H H 0.0000 0.0000 'International Tables Vol C Tables 4.2.6.8 and 6.1.1.4'
N N 0.0061 0.0033 'International Tables Vol C Tables 4.2.6.8 and 6.1.1.4'
O O 0.0106 0.0060 'International Tables Vol C Tables 4.2.6.8 and 6.1.1.4'
Co Co 0.3494 0.9721 'International Tables Vol C Tables 4.2.6.8 and 6.1.1.4'

loop_
_geom_angle_atom_site_label_1
_geom_angle_atom_site_label_2
_geom_angle_atom_site_label_3
_geom_angle
_geom_angle_site_symmetry_1
_geom_angle_site_symmetry_3
O1 Co1 O4 127.73(8) . 1_545
O1 Co1 O3 111.01(8) . 2_665
O4 Co1 O3 120.95(8) 1_545 2_665
O1 Co1 N2 87.03(8) . 1_444
O4 Co1 N2 99.10(8) 1_545 1_444
O3 Co1 N2 88.41(8) 2_665 1_444
O1 Co1 N3 87.64(8) . .
O4 Co1 N3 88.66(8) 1_545 .
O3 Co1 N3 88.19(8) 2_665 .
N2 Co1 N3 172.21(8) 1_444 .
O2 C1 O1 124.7(2) . .
O2 C1 C2 118.7(2) . .
O1 C1 C2 116.7(2) . .
C3 C2 C7 119.6(2) . .
C3 C2 C1 118.0(2) . .
C7 C2 C1 122.3(2) . .
C2 C3 C4 121.1(2) . .
C2 C3 H3 119.5 . .
C4 C3 H3 119.5 . .
C3 C4 C5 118.9(2) . .
C3 C4 N1 117.4(2) . .
C5 C4 N1 123.7(2) . .
C6 C5 C4 120.1(2) . .
C6 C5 H5 120.0 . .
C4 C5 H5 120.0 . .
C7 C6 C5 120.6(2) . .
C7 C6 C14 120.7(2) . .
C5 C6 C14 118.6(2) . .
C6 C7 C2 119.5(2) . .
C6 C7 H7 120.3 . .
C2 C7 H7 120.3 . .
O5 C8 N1 123.6(2) . .
O5 C8 C9 118.7(2) . .
N1 C8 C9 117.6(2) . .
C10 C9 C13 116.9(2) . .
C10 C9 C8 125.7(2) . .
C13 C9 C8 117.3(2) . .
C9 C10 C11 119.6(2) . .
C9 C10 H10 120.2 . .
C11 C10 H10 120.2 . .
N2 C11 C10 123.9(2) . .
N2 C11 H11 118.1 . .
C10 C11 H11 118.1 . .
N2 C12 C13 123.3(3) . .
N2 C12 H12 118.3 . .
C13 C12 H12 118.3 . .
C12 C13 C9 120.1(3) . .
C12 C13 H13 120.0 . .
C9 C13 H13 120.0 . .
O4 C14 O3 124.9(2) . .
O4 C14 C6 117.6(2) . .
O3 C14 C6 117.5(2) . .
N3 C15 C16 123.8(2) . .
N3 C15 H15 118.1 . .
C16 C15 H15 118.1 . .
C17 C16 C15 120.3(2) . .
C17 C16 H16 119.8 . .
C15 C16 H16 119.8 . .
C16 C17 C18 116.0(2) . .
C16 C17 C17 121.7(3) . 2_766
C18 C17 C17 122.3(3) . 2_766
C19 C18 C17 120.1(3) . .
C19 C18 H18 119.9 . .
C17 C18 H18 119.9 . .
N3 C19 C18 123.8(2) . .
N3 C19 H19 118.1 . .
C18 C19 H19 118.1 . .
C8 N1 C4 127.0(2) . .
C8 N1 H1 116.5 . .
C4 N1 H1 116.5 . .
C11 N2 C12 116.1(2) . .
C11 N2 Co1 128.50(17) . 1_666
C12 N2 Co1 114.80(17) . 1_666
C19 N3 C15 115.9(2) . .
C19 N3 Co1 121.69(17) . .
C15 N3 Co1 121.59(18) . .
C1 O1 Co1 122.50(15) . .
C14 O3 Co1 131.30(17) . 2_665
C14 O4 Co1 140.36(17) . 1_565

loop_
_geom_bond_atom_site_label_1
_geom_bond_atom_site_label_2
_geom_bond_distance
_geom_bond_site_symmetry_2
Co1 O1 1.9791(18) .
Co1 O4 2.0001(18) 1_545
Co1 O3 2.0004(18) 2_665
Co1 N2 2.151(2) 1_444
Co1 N3 2.159(2) .
C1 O2 1.236(3) .
C1 O1 1.278(3) .
C1 C2 1.503(3) .
C2 C3 1.387(3) .
C2 C7 1.390(3) .
C3 C4 1.388(3) .
C3 H3 0.9300 .
C4 C5 1.389(3) .
C4 N1 1.407(3) .
C5 C6 1.388(3) .
C5 H5 0.9300 .
C6 C7 1.383(3) .
C6 C14 1.498(3) .
C7 H7 0.9300 .
C8 O5 1.221(3) .
C8 N1 1.350(3) .
C8 C9 1.499(3) .
C9 C10 1.374(3) .
C9 C13 1.378(4) .
C10 C11 1.377(3) .
C10 H10 0.9300 .
C11 N2 1.330(3) .
C11 H11 0.9300 .
C12 N2 1.339(3) .
C12 C13 1.371(4) .
C12 H12 0.9300 .
C13 H13 0.9300 .
C14 O4 1.253(3) .
C14 O3 1.257(3) .
C15 N3 1.329(3) .
C15 C16 1.376(4) .
C15 H15 0.9300 .
C16 C17 1.370(4) .
C16 H16 0.9300 .
C17 C18 1.389(3) .
C17 C17 1.486(5) 2_766
C18 C19 1.370(4) .
C18 H18 0.9300 .
C19 N3 1.330(3) .
C19 H19 0.9300 .
N1 H1 0.8600 .
N2 Co1 2.151(2) 1_666
O3 Co1 2.0004(18) 2_665
O4 Co1 2.0001(18) 1_565

loop_
_geom_torsion_atom_site_label_1
_geom_torsion_atom_site_label_2
_geom_torsion_atom_site_label_3
_geom_torsion_atom_site_label_4
_geom_torsion
_geom_torsion_site_symmetry_1
_geom_torsion_site_symmetry_4
O2 C1 C2 C3 24.7(4) . .
O1 C1 C2 C3 -154.2(2) . .
O2 C1 C2 C7 -160.2(3) . .
O1 C1 C2 C7 20.9(4) . .
C7 C2 C3 C4 0.6(4) . .
C1 C2 C3 C4 175.8(2) . .
C2 C3 C4 C5 3.4(4) . .
C2 C3 C4 N1 -175.9(2) . .
C3 C4 C5 C6 -3.7(4) . .
N1 C4 C5 C6 175.6(2) . .
C4 C5 C6 C7 -0.1(4) . .
C4 C5 C6 C14 -177.1(2) . .
C5 C6 C7 C2 4.1(4) . .
C14 C6 C7 C2 -179.0(2) . .
C3 C2 C7 C6 -4.4(4) . .
C1 C2 C7 C6 -179.4(2) . .
O5 C8 C9 C10 -167.1(3) . .
N1 C8 C9 C10 12.9(4) . .
O5 C8 C9 C13 10.2(4) . .
N1 C8 C9 C13 -169.9(3) . .
C13 C9 C10 C11 -3.3(4) . .
C8 C9 C10 C11 173.9(3) . .
C9 C10 C11 N2 1.0(4) . .
N2 C12 C13 C9 1.5(5) . .
C10 C9 C13 C12 2.2(5) . .
C8 C9 C13 C12 -175.3(3) . .
C7 C6 C14 O4 151.3(2) . .
C5 C6 C14 O4 -31.8(4) . .
C7 C6 C14 O3 -29.7(4) . .
C5 C6 C14 O3 147.2(2) . .
N3 C15 C16 C17 0.1(5) . .
C15 C16 C17 C18 -0.5(4) . .
C15 C16 C17 C17 178.5(3) . 2_766
C16 C17 C18 C19 0.3(4) . .
C17 C17 C18 C19 -178.7(3) 2_766 .
C17 C18 C19 N3 0.5(5) . .
O5 C8 N1 C4 6.5(5) . .
C9 C8 N1 C4 -173.4(2) . .
C3 C4 N1 C8 177.4(3) . .
C5 C4 N1 C8 -1.9(4) . .
C10 C11 N2 C12 2.6(4) . .
C10 C11 N2 Co1 -168.1(2) . 1_666
C13 C12 N2 C11 -3.8(5) . .
C13 C12 N2 Co1 168.2(3) . 1_666
C18 C19 N3 C15 -0.9(4) . .
C18 C19 N3 Co1 169.2(2) . .
C16 C15 N3 C19 0.6(4) . .
C16 C15 N3 Co1 -169.5(2) . .
O1 Co1 N3 C19 -74.0(2) . .
O4 Co1 N3 C19 158.2(2) 1_545 .
O3 Co1 N3 C19 37.1(2) 2_665 .
N2 Co1 N3 C19 -27.1(7) 1_444 .
O1 Co1 N3 C15 95.6(2) . .
O4 Co1 N3 C15 -32.3(2) 1_545 .
O3 Co1 N3 C15 -153.3(2) 2_665 .
N2 Co1 N3 C15 142.5(6) 1_444 .
O2 C1 O1 Co1 -59.9(3) . .
C2 C1 O1 Co1 118.9(2) . .
O4 Co1 O1 C1 54.3(2) 1_545 .
O3 Co1 O1 C1 -119.3(2) 2_665 .
N2 Co1 O1 C1 153.5(2) 1_444 .
N3 Co1 O1 C1 -32.2(2) . .
O4 C14 O3 Co1 53.2(4) . 2_665
C6 C14 O3 Co1 -125.7(2) . 2_665
O3 C14 O4 Co1 -1.6(5) . 1_565
C6 C14 O4 Co1 177.27(18) . 1_565
